data_2216239
loop_
_publ_author_name
'Yang, Chao'
'Xia, Wujiong'
'Zhang, Xiao'
'Li, Bing'
'Gou, Baoquan'

_publ_section_title
;
 Methyl 4-[(1-methylcyclopent-3-en-1-yl)carbonyl]benzoate
;
_journal_coeditor_code BG2118
_journal_issue 12
_journal_name_full 'Acta Crystallographica Section E'
_journal_page_first o4729
_journal_page_last o4729
_journal_paper_doi 10.1107/S1600536807052658
_journal_volume 63
_journal_year 2007
_chemical_formula_iupac 'C15 H16 O3'
_chemical_formula_moiety 'C15 H16 O3'
_chemical_formula_sum 'C15 H16 O3'
_chemical_formula_weight 244.28
_chemical_name_systematic
;
Methyl 4-[(1-methylcyclopent-3-en-1-yl)carbonyl]benzoate
;
_space_group_IT_number 62
_symmetry_cell_setting orthorhombic
_symmetry_space_group_name_Hall '-P 2ac 2n'
_symmetry_space_group_name_H-M 'P n m a'
_atom_sites_solution_hydrogens geom
_atom_sites_solution_primary direct
_atom_sites_solution_secondary difmap
_audit_creation_method SHELXL-97
_cell_angle_alpha 90.00
_cell_angle_beta 90.00
_cell_angle_gamma 90.00
_cell_formula_units_Z 4
_cell_length_a 16.6215(6)
_cell_length_b 6.6520(2)
_cell_length_c 11.5581(5)
_cell_measurement_temperature 173(2)
_cell_volume 1277.94(8)
_computing_cell_refinement 'DENZO-SMN (Otwinowski & Minor, 1997)'
_computing_data_collection 'KappaCCD Server Software (Nonius, 1997)'
_computing_data_reduction 'DENZO-SMN (Otwinowski & Minor, 1997)'
_computing_molecular_graphics 'SHELXTL (Bruker, 1997)'
_computing_publication_material 'SHELXTL (Bruker, 1997)'
_computing_structure_refinement 'SHELXL97 (Sheldrick, 1997)'
_computing_structure_solution 'SHELXS97 (Sheldrick, 1997)'
_diffrn_ambient_temperature 173(2)
_diffrn_detector_area_resol_mean 10
_diffrn_measured_fraction_theta_full 0.989
_diffrn_measured_fraction_theta_max 0.989
_diffrn_measurement_device_type 'Nonius KappaCCD'
_diffrn_measurement_method '\f and\ w'
_diffrn_radiation_monochromator graphite
_diffrn_radiation_source 'fine-focus sealed tube'
_diffrn_radiation_type MoK\a
_diffrn_radiation_wavelength 0.71073
_diffrn_reflns_av_R_equivalents 0.0427
_diffrn_reflns_av_sigmaI/netI 0.0239
_diffrn_reflns_limit_h_max 21
_diffrn_reflns_limit_h_min -21
_diffrn_reflns_limit_k_max 8
_diffrn_reflns_limit_k_min -8
_diffrn_reflns_limit_l_max 15
_diffrn_reflns_limit_l_min -15
_diffrn_reflns_number 22416
_diffrn_reflns_theta_full 27.98
_diffrn_reflns_theta_max 27.98
_diffrn_reflns_theta_min 2.15
_diffrn_standards_decay_% 0
_diffrn_standards_interval_count 0
_diffrn_standards_interval_time 0
_diffrn_standards_number 0
_exptl_absorpt_coefficient_mu 0.088
_exptl_absorpt_correction_type none
_exptl_crystal_colour colourless
_exptl_crystal_density_diffrn 1.270
_exptl_crystal_density_method 'not measured'
_exptl_crystal_description block
_exptl_crystal_F_000 520
_exptl_crystal_size_max 0.54
_exptl_crystal_size_mid 0.12
_exptl_crystal_size_min 0.06
_refine_diff_density_max 0.266
_refine_diff_density_min -0.219
_refine_ls_extinction_method none
_refine_ls_goodness_of_fit_ref 1.062
_refine_ls_hydrogen_treatment constr
_refine_ls_matrix_type full
_refine_ls_number_parameters 103
_refine_ls_number_reflns 1656
_refine_ls_number_restraints 0
_refine_ls_restrained_S_all 1.062
_refine_ls_R_factor_all 0.0543
_refine_ls_R_factor_gt 0.0407
_refine_ls_shift/su_max 0.000
_refine_ls_shift/su_mean 0.000
_refine_ls_structure_factor_coef Fsqd
_refine_ls_weighting_details 'calc w=1/[\s^2^(Fo^2^)+(0.0595P)^2^+0.2712P] where P=(Fo^2^+2Fc^2^)/3'
_refine_ls_weighting_scheme calc
_refine_ls_wR_factor_gt 0.1075
_refine_ls_wR_factor_ref 0.1156
_reflns_number_gt 1290
_reflns_number_total 1656
_reflns_threshold_expression I>2\s(I)
_cod_data_source_file bg2118.cif
_cod_data_source_block I
_cod_database_code 2216239
_cod_database_fobs_code 2216239

loop_
_symmetry_equiv_pos_as_xyz
'x, y, z'
'-x+1/2, -y, z+1/2'
'x+1/2, -y+1/2, -z+1/2'
'-x, y+1/2, -z'
'-x, -y, -z'
'x-1/2, y, -z-1/2'
'-x-1/2, y-1/2, z-1/2'
'x, -y-1/2, z'

loop_
_atom_site_type_symbol
_atom_site_label
_atom_site_fract_x
_atom_site_fract_y
_atom_site_fract_z
_atom_site_U_iso_or_equiv
_atom_site_adp_type
_atom_site_calc_flag
_atom_site_refinement_flags
_atom_site_occupancy
C C1 0.82779(7) 0.3482(2) 0.16325(12) 0.0432(4) Uani d . 1
H H1 0.8704 0.4256 0.1362 0.052 Uiso calc R 1
C C2 0.75151(7) 0.4356(2) 0.21171(12) 0.0426(4) Uani d . 1
H H2A 0.7191 0.4960 0.1512 0.051 Uiso calc R 1
H H2B 0.7631 0.5363 0.2701 0.051 Uiso calc R 1
C C3 0.70802(10) 0.2500 0.26576(15) 0.0365(4) Uani d S 1
C C4 0.72151(14) 0.2500 0.39724(19) 0.0798(10) Uani d S 1
H H4A 0.7782 0.2500 0.4132 0.120 Uiso calc SR 1
H H4B 0.6974 0.1322 0.4303 0.120 Uiso calc PR 0.50
H H4C 0.6974 0.3678 0.4303 0.120 Uiso calc PR 0.50
C C5 0.61758(10) 0.2500 0.24182(14) 0.0274(4) Uani d S 1
C C6 0.58474(9) 0.2500 0.11956(13) 0.0226(3) Uani d S 1
C C7 0.63221(9) 0.2500 0.01907(14) 0.0263(4) Uani d S 1
H H7 0.6880 0.2500 0.0251 0.032 Uiso calc SR 1
C C8 0.59613(9) 0.2500 -0.08943(14) 0.0265(4) Uani d S 1
H H8 0.6279 0.2500 -0.1556 0.032 Uiso calc SR 1
C C9 0.51238(9) 0.2500 -0.09965(13) 0.0222(3) Uani d S 1
C C10 0.46505(9) 0.2500 -0.00022(13) 0.0237(3) Uani d S 1
H H10 0.4093 0.2500 -0.0066 0.028 Uiso calc SR 1
C C11 0.50064(9) 0.2500 0.10786(14) 0.0242(3) Uani d S 1
H H11 0.4685 0.2500 0.1737 0.029 Uiso calc SR 1
C C12 0.47066(10) 0.2500 -0.21404(13) 0.0255(3) Uani d S 1
C C13 0.48394(13) 0.2500 -0.41695(15) 0.0426(5) Uani d S 1
H H13A 0.5245 0.2500 -0.4760 0.064 Uiso calc SR 1
H H13B 0.4510 0.3678 -0.4248 0.064 Uiso calc PR 0.50
H H13C 0.4510 0.1322 -0.4248 0.064 Uiso calc PR 0.50
O O1 0.56999(7) 0.2500 0.32202(10) 0.0398(3) Uani d S 1
O O2 0.39814(7) 0.2500 -0.22520(10) 0.0359(3) Uani d S 1
O O3 0.52206(7) 0.2500 -0.30386(9) 0.0336(3) Uani d S 1

loop_
_atom_site_aniso_label
_atom_site_aniso_U_11
_atom_site_aniso_U_22
_atom_site_aniso_U_33
_atom_site_aniso_U_12
_atom_site_aniso_U_13
_atom_site_aniso_U_23
C1 0.0253(6) 0.0566(8) 0.0478(8) -0.0081(6) -0.0026(5) -0.0008(7)
C2 0.0302(6) 0.0424(8) 0.0552(8) -0.0084(6) -0.0042(6) -0.0145(6)
C3 0.0266(8) 0.0542(12) 0.0287(9) 0.000 -0.0049(7) 0.000
C4 0.0403(12) 0.165(3) 0.0340(11) 0.000 -0.0146(9) 0.000
C5 0.0280(8) 0.0281(8) 0.0261(8) 0.000 -0.0006(6) 0.000
C6 0.0228(7) 0.0197(7) 0.0254(7) 0.000 0.0010(6) 0.000
C7 0.0179(7) 0.0301(8) 0.0309(8) 0.000 0.0012(6) 0.000
C8 0.0229(7) 0.0302(8) 0.0263(8) 0.000 0.0060(6) 0.000
C9 0.0222(7) 0.0176(7) 0.0266(8) 0.000 0.0004(6) 0.000
C10 0.0183(7) 0.0206(8) 0.0322(8) 0.000 0.0025(6) 0.000
C11 0.0224(7) 0.0224(8) 0.0277(8) 0.000 0.0058(6) 0.000
C12 0.0285(8) 0.0200(8) 0.0280(8) 0.000 -0.0011(6) 0.000
C13 0.0543(12) 0.0505(12) 0.0230(8) 0.000 -0.0031(8) 0.000
O1 0.0332(7) 0.0607(9) 0.0256(6) 0.000 0.0036(5) 0.000
O2 0.0262(6) 0.0459(8) 0.0355(7) 0.000 -0.0061(5) 0.000
O3 0.0352(7) 0.0415(7) 0.0242(6) 0.000 0.0016(5) 0.000

loop_
_atom_type_symbol
_atom_type_description
_atom_type_scat_dispersion_real
_atom_type_scat_dispersion_imag
_atom_type_scat_source
C C 0.0033 0.0016 'International Tables Vol C Tables 4.2.6.8 and 6.1.1.4'
H H 0.0000 0.0000 'International Tables Vol C Tables 4.2.6.8 and 6.1.1.4'
O O 0.0106 0.0060 'International Tables Vol C Tables 4.2.6.8 and 6.1.1.4'

loop_
_geom_angle_atom_site_label_1
_geom_angle_atom_site_label_2
_geom_angle_atom_site_label_3
_geom_angle_site_symmetry_1
_geom_angle_site_symmetry_3
_geom_angle
C1 C1 C2 8_565 . 112.76(8)
C1 C1 H1 8_565 . 123.6
C2 C1 H1 . . 123.6
C1 C2 C3 . . 103.51(12)
C1 C2 H2A . . 111.1
C3 C2 H2A . . 111.1
C1 C2 H2B . . 111.1
C3 C2 H2B . . 111.1
H2A C2 H2B . . 109.0
C5 C3 C4 . . 108.82(15)
C5 C3 C2 . . 112.52(9)
C4 C3 C2 . . 109.16(10)
C5 C3 C2 . 8_565 112.52(9)
C4 C3 C2 . 8_565 109.16(10)
C2 C3 C2 . 8_565 104.54(14)
C3 C4 H4A . . 109.5
C3 C4 H4B . . 109.5
H4A C4 H4B . . 109.5
C3 C4 H4C . . 109.5
H4A C4 H4C . . 109.5
H4B C4 H4C . . 109.5
O1 C5 C6 . . 118.40(14)
O1 C5 C3 . . 120.05(15)
C6 C5 C3 . . 121.55(14)
C7 C6 C11 . . 118.66(14)
C7 C6 C5 . . 124.69(13)
C11 C6 C5 . . 116.65(13)
C8 C7 C6 . . 120.25(13)
C8 C7 H7 . . 119.9
C6 C7 H7 . . 119.9
C7 C8 C9 . . 120.41(14)
C7 C8 H8 . . 119.8
C9 C8 H8 . . 119.8
C10 C9 C8 . . 119.54(14)
C10 C9 C12 . . 117.93(13)
C8 C9 C12 . . 122.53(14)
C11 C10 C9 . . 120.27(13)
C11 C10 H10 . . 119.9
C9 C10 H10 . . 119.9
C10 C11 C6 . . 120.87(14)
C10 C11 H11 . . 119.6
C6 C11 H11 . . 119.6
O2 C12 O3 . . 123.34(14)
O2 C12 C9 . . 123.79(14)
O3 C12 C9 . . 112.87(13)
O3 C13 H13A . . 109.5
O3 C13 H13B . . 109.5
H13A C13 H13B . . 109.5
O3 C13 H13C . . 109.5
H13A C13 H13C . . 109.5
H13B C13 H13C . . 109.5
C12 O3 C13 . . 114.69(14)

loop_
_geom_bond_atom_site_label_1
_geom_bond_atom_site_label_2
_geom_bond_site_symmetry_2
_geom_bond_distance
C1 C1 8_565 1.307(3)
C1 C2 . 1.5030(18)
C1 H1 . 0.9300
C2 C3 . 1.5612(17)
C2 H2A . 0.9700
C2 H2B . 0.9700
C3 C5 . 1.529(2)
C3 C4 . 1.536(3)
C3 C2 8_565 1.5612(17)
C4 H4A . 0.9600
C4 H4B . 0.9600
C4 H4C . 0.9600
C5 O1 . 1.219(2)
C5 C6 . 1.515(2)
C6 C7 . 1.404(2)
C6 C11 . 1.404(2)
C7 C8 . 1.390(2)
C7 H7 . 0.9300
C8 C9 . 1.397(2)
C8 H8 . 0.9300
C9 C10 . 1.393(2)
C9 C12 . 1.493(2)
C10 C11 . 1.382(2)
C10 H10 . 0.9300
C11 H11 . 0.9300
C12 O2 . 1.2123(19)
C12 O3 . 1.3444(19)
C13 O3 . 1.453(2)
C13 H13A . 0.9600
C13 H13B . 0.9600
C13 H13C . 0.9600

loop_
_geom_hbond_atom_site_label_D
_geom_hbond_atom_site_label_H
_geom_hbond_atom_site_label_A
_geom_hbond_site_symmetry_A
_geom_hbond_distance_DH
_geom_hbond_distance_HA
_geom_hbond_distance_DA
_geom_hbond_angle_DHA
C13 H13A O1 1_554 0.96 2.45 3.339(2) 153.3

loop_
_geom_torsion_atom_site_label_1
_geom_torsion_atom_site_label_2
_geom_torsion_atom_site_label_3
_geom_torsion_atom_site_label_4
_geom_torsion_site_symmetry_1
_geom_torsion_site_symmetry_4
_geom_torsion
C1 C1 C2 C3 8_565 . 10.60(11)
C1 C2 C3 C5 . . -138.49(12)
C1 C2 C3 C4 . . 100.59(14)
C1 C2 C3 C2 . 8_565 -16.10(17)
C4 C3 C5 O1 . . 0.0
C2 C3 C5 O1 . . -121.11(10)
C2 C3 C5 O1 8_565 . 121.11(10)
C4 C3 C5 C6 . . 180.0
C2 C3 C5 C6 . . 58.89(10)
C2 C3 C5 C6 8_565 . -58.89(10)
O1 C5 C6 C7 . . 180.0
C3 C5 C6 C7 . . 0.0
O1 C5 C6 C11 . . 0.0
C3 C5 C6 C11 . . 180.0
C11 C6 C7 C8 . . 0.0
C5 C6 C7 C8 . . 180.0
C6 C7 C8 C9 . . 0.0
C7 C8 C9 C10 . . 0.0
C7 C8 C9 C12 . . 180.0
C8 C9 C10 C11 . . 0.0
C12 C9 C10 C11 . . 180.0
C9 C10 C11 C6 . . 0.0
C7 C6 C11 C10 . . 0.0
C5 C6 C11 C10 . . 180.0
C10 C9 C12 O2 . . 0.0
C8 C9 C12 O2 . . 180.0
C10 C9 C12 O3 . . 180.0
C8 C9 C12 O3 . . 0.0
O2 C12 O3 C13 . . 0.0
C9 C12 O3 C13 . . 180.0
